data_7233692
loop_
_publ_author_name
'Chi-Hsien Kuo'
'Ding-Chi Huang'
'Wei-Tao Peng'
'Kenta Goto'
'Ito Chao'
'Yu-Tai Tao'

_publ_section_title
;
 Substituent effect on the crystal packing and electronic coupling of
 tetrabenzocoronenes: a structure-property correlation
;
_journal_name_full 'Journal of Materials Chemistry C'
_journal_page_first 3928
_journal_page_last 3935
_journal_paper_doi 10.1039/C4TC00296B
_journal_volume 2
_journal_year 2014
_chemical_formula_moiety 'C40 H14 F6'
_chemical_formula_sum 'C40 H14 F6'
_chemical_formula_weight 608.51
_space_group_IT_number 2
_space_group_name_Hall '-P 1'
_space_group_name_H-M_alt 'P -1'
_symmetry_cell_setting triclinic
_symmetry_space_group_name_H-M 'P -1'
_atom_sites_solution_hydrogens geom
_atom_sites_solution_primary direct
_atom_sites_solution_secondary difmap
_cell_angle_alpha 74.975(3)
_cell_angle_beta 86.091(3)
_cell_angle_gamma 73.556(3)
_cell_formula_units_Z 2
_cell_length_a 7.1513(11)
_cell_length_b 12.238(2)
_cell_length_c 14.932(3)
_cell_measurement_reflns_used 0
_cell_measurement_temperature 296(2)
_cell_measurement_theta_max 0
_cell_measurement_theta_min 0
_cell_volume 1210.5(4)
_computing_molecular_graphics 'Ortep-3 for Windows (Farrugia, 1997)'
_computing_publication_material 'WinGX publication routines (Farrugia, 1999)'
_computing_structure_refinement 'SHELXL-97 (Sheldrick, 1997)'
_computing_structure_solution 'SHELXS-86 (Sheldrick, 1986)'
_diffrn_ambient_temperature 296(2)
_diffrn_measured_fraction_theta_full 0.979
_diffrn_measured_fraction_theta_max 0.979
_diffrn_radiation_monochromator graphite
_diffrn_radiation_source 'fine-focus sealed tube'
_diffrn_radiation_type MoK\a
_diffrn_radiation_wavelength 0.71073
_diffrn_reflns_av_R_equivalents 0.0433
_diffrn_reflns_av_sigmaI/netI 0.0750
_diffrn_reflns_limit_h_max 8
_diffrn_reflns_limit_h_min -8
_diffrn_reflns_limit_k_max 14
_diffrn_reflns_limit_k_min -13
_diffrn_reflns_limit_l_max 17
_diffrn_reflns_limit_l_min -17
_diffrn_reflns_number 10022
_diffrn_reflns_theta_full 25.01
_diffrn_reflns_theta_max 25.01
_diffrn_reflns_theta_min 1.79
_exptl_absorpt_coefficient_mu 0.128
_exptl_absorpt_correction_T_max 0.9962
_exptl_absorpt_correction_T_min 0.9338
_exptl_absorpt_correction_type multi-scan
_exptl_crystal_colour yellow
_exptl_crystal_density_diffrn 1.669
_exptl_crystal_density_method 'not measured'
_exptl_crystal_description prism
_exptl_crystal_F_000 616
_exptl_crystal_size_max 0.54
_exptl_crystal_size_mid 0.09
_exptl_crystal_size_min 0.03
_refine_diff_density_max 0.428
_refine_diff_density_min -0.411
_refine_diff_density_rms 0.129
_refine_ls_extinction_method none
_refine_ls_goodness_of_fit_ref 0.997
_refine_ls_hydrogen_treatment constr
_refine_ls_matrix_type full
_refine_ls_number_parameters 415
_refine_ls_number_reflns 4188
_refine_ls_number_restraints 0
_refine_ls_restrained_S_all 0.997
_refine_ls_R_factor_all 0.1224
_refine_ls_R_factor_gt 0.0534
_refine_ls_shift/su_max 0.000
_refine_ls_shift/su_mean 0.000
_refine_ls_structure_factor_coef Fsqd
_refine_ls_weighting_details 'calc w=1/[\s^2^(Fo^2^)+(0.0921P)^2^+0.0000P] where P=(Fo^2^+2Fc^2^)/3'
_refine_ls_weighting_scheme calc
_refine_ls_wR_factor_gt 0.1248
_refine_ls_wR_factor_ref 0.1835
_reflns_number_gt 2237
_reflns_number_total 4188
_reflns_threshold_expression >2sigma(I)
_cod_data_source_file 1000007.cif
_cod_data_source_block PCOD1000007
_cod_original_cell_volume 1210.5(3)
_cod_database_code 7233692

loop_
_symmetry_equiv_pos_as_xyz
'x, y, z'
'-x, -y, -z'

loop_
_atom_site_label
_atom_site_type_symbol
_atom_site_fract_x
_atom_site_fract_y
_atom_site_fract_z
_atom_site_U_iso_or_equiv
_atom_site_adp_type
_atom_site_occupancy
_atom_site_symmetry_multiplicity
_atom_site_calc_flag
_atom_site_refinement_flags
_atom_site_disorder_assembly
_atom_site_disorder_group
C1 C 0.4084(6) -0.3558(3) 0.7063(3) 0.0401(10) Uani 1 1 d . . .
C2 C 0.3595(6) -0.3768(3) 0.7978(3) 0.0435(10) Uani 1 1 d . . .
C3 C 0.2602(6) -0.2834(3) 0.8337(2) 0.0375(9) Uani 1 1 d . . .
C4 C 0.2193(5) -0.1719(3) 0.7796(2) 0.0342(9) Uani 1 1 d . . .
H4 H 0.1499 -0.1100 0.8044 0.041 Uiso 1 1 calc R . .
C5 C 0.2799(5) -0.1475(3) 0.6863(2) 0.0285(8) Uani 1 1 d . . .
C6 C 0.3655(5) -0.2427(3) 0.6451(2) 0.0323(9) Uani 1 1 d . . .
C7 C 0.3853(5) -0.2212(3) 0.5450(2) 0.0300(8) Uani 1 1 d . . .
C8 C 0.3139(5) -0.1051(3) 0.4904(2) 0.0292(8) Uani 1 1 d . . .
C9 C 0.2491(5) -0.0064(3) 0.5327(2) 0.0280(8) Uani 1 1 d . . .
C10 C 0.2463(5) -0.0273(3) 0.6294(2) 0.0278(8) Uani 1 1 d . . .
C11 C 0.4590(5) -0.3120(3) 0.4995(2) 0.0376(10) Uani 1 1 d . . .
H11 H 0.5190 -0.3875 0.5342 0.045 Uiso 1 1 calc R . .
C12 C 0.4446(5) -0.2918(3) 0.4066(2) 0.0376(9) Uani 1 1 d . . .
H12 H 0.4916 -0.3546 0.3794 0.045 Uiso 1 1 calc R . .
C13 C 0.3610(5) -0.1792(3) 0.3495(2) 0.0304(9) Uani 1 1 d . . .
C14 C 0.3082(5) -0.0840(3) 0.3911(2) 0.0269(8) Uani 1 1 d . . .
C15 C 0.2551(5) 0.0350(3) 0.3335(2) 0.0274(8) Uani 1 1 d . . .
C16 C 0.2593(5) 0.0554(3) 0.2366(2) 0.0311(9) Uani 1 1 d . . .
C17 C 0.2672(5) -0.0415(3) 0.1952(2) 0.0316(9) Uani 1 1 d . . .
C18 C 0.3242(5) -0.1586(3) 0.2512(2) 0.0325(9) Uani 1 1 d . . .
C19 C 0.3333(5) -0.2512(3) 0.2105(2) 0.0394(10) Uani 1 1 d . . .
H19 H 0.3751 -0.3281 0.2465 0.047 Uiso 1 1 calc R . .
C20 C 0.2827(6) -0.2325(3) 0.1197(3) 0.0437(10) Uani 1 1 d . . .
H20 H 0.2935 -0.2957 0.0941 0.052 Uiso 1 1 calc R . .
C21 C 0.2152(6) -0.1176(3) 0.0667(3) 0.0445(10) Uani 1 1 d . . .
H21 H 0.1750 -0.1036 0.0059 0.053 Uiso 1 1 calc R . .
C22 C 0.2074(5) -0.0249(3) 0.1034(2) 0.0387(10) Uani 1 1 d . . .
H22 H 0.1612 0.0513 0.0667 0.046 Uiso 1 1 calc R . .
C23 C 0.2533(5) 0.1730(3) 0.1806(2) 0.0323(9) Uani 1 1 d . . .
C24 C 0.3218(5) 0.1957(3) 0.0879(2) 0.0408(10) Uani 1 1 d . . .
H24 H 0.3788 0.1328 0.0620 0.049 Uiso 1 1 calc R . .
C25 C 0.3061(6) 0.3078(3) 0.0357(3) 0.0480(11) Uani 1 1 d . . .
H25 H 0.3498 0.3203 -0.0252 0.058 Uiso 1 1 calc R . .
C26 C 0.2247(6) 0.4030(4) 0.0739(3) 0.0486(11) Uani 1 1 d . . .
H26 H 0.2079 0.4794 0.0376 0.058 Uiso 1 1 calc R . .
C27 C 0.1698(6) 0.3840(3) 0.1644(3) 0.0451(10) Uani 1 1 d . . .
H27 H 0.1199 0.4482 0.1897 0.054 Uiso 1 1 calc R . .
C28 C 0.1864(5) 0.2698(3) 0.2209(2) 0.0340(9) Uani 1 1 d . . .
C29 C 0.1447(5) 0.2475(3) 0.3200(2) 0.0308(9) Uani 1 1 d . . .
C30 C 0.1985(5) 0.1321(3) 0.3762(2) 0.0289(8) Uani 1 1 d . . .
C31 C 0.1871(5) 0.1119(3) 0.4749(2) 0.0266(8) Uani 1 1 d . . .
C32 C 0.1135(5) 0.2078(3) 0.5154(2) 0.0305(8) Uani 1 1 d . . .
C33 C 0.0413(5) 0.3209(3) 0.4560(2) 0.0374(9) Uani 1 1 d . . .
H33 H -0.0194 0.3838 0.4815 0.045 Uiso 1 1 calc R . .
C34 C 0.0585(5) 0.3401(3) 0.3622(3) 0.0388(10) Uani 1 1 d . . .
H34 H 0.0122 0.4161 0.3252 0.047 Uiso 1 1 calc R . .
C35 C 0.1297(5) 0.1883(3) 0.6150(2) 0.0309(9) Uani 1 1 d . . .
C36 C 0.2099(5) 0.0722(3) 0.6707(2) 0.0283(8) Uani 1 1 d . . .
C37 C 0.2653(5) 0.0579(3) 0.7632(2) 0.0318(9) Uani 1 1 d . . .
H37 H 0.3301 -0.0167 0.7980 0.038 Uiso 1 1 calc R . .
C38 C 0.2264(6) 0.1499(3) 0.8020(2) 0.0388(9) Uani 1 1 d . . .
C39 C 0.1347(6) 0.2613(3) 0.7516(3) 0.0417(10) Uani 1 1 d . . .
C40 C 0.0898(6) 0.2789(3) 0.6609(3) 0.0408(10) Uani 1 1 d . . .
F1 F 0.5006(4) -0.45314(18) 0.67638(15) 0.0712(9) Uani 1 1 d . . .
F2 F 0.4027(4) -0.48766(18) 0.85119(15) 0.0671(8) Uani 1 1 d . . .
F3 F 0.2009(3) -0.30632(18) 0.92219(14) 0.0525(6) Uani 1 1 d . . .
F4 F 0.2820(3) 0.13498(18) 0.88991(14) 0.0528(7) Uani 1 1 d . . .
F5 F 0.0962(4) 0.35296(19) 0.79087(15) 0.0695(8) Uani 1 1 d . . .
F6 F 0.0045(4) 0.39248(18) 0.61684(15) 0.0701(8) Uani 1 1 d . . .

loop_
_atom_site_aniso_label
_atom_site_aniso_U_11
_atom_site_aniso_U_22
_atom_site_aniso_U_33
_atom_site_aniso_U_23
_atom_site_aniso_U_13
_atom_site_aniso_U_12
C1 0.057(3) 0.023(2) 0.034(2) -0.0041(18) -0.0059(19) -0.0027(18)
C2 0.065(3) 0.025(2) 0.036(2) 0.0083(18) -0.011(2) -0.017(2)
C3 0.049(3) 0.037(2) 0.027(2) -0.0018(19) 0.0009(18) -0.019(2)
C4 0.039(2) 0.031(2) 0.034(2) -0.0063(17) -0.0041(17) -0.0106(17)
C5 0.033(2) 0.0272(19) 0.0250(19) -0.0026(16) -0.0017(15) -0.0107(16)
C6 0.038(2) 0.027(2) 0.031(2) -0.0046(17) -0.0016(16) -0.0095(17)
C7 0.036(2) 0.025(2) 0.029(2) -0.0051(16) 0.0006(16) -0.0099(16)
C8 0.032(2) 0.028(2) 0.029(2) -0.0089(17) 0.0010(16) -0.0092(16)
C9 0.030(2) 0.026(2) 0.028(2) -0.0048(16) 0.0000(15) -0.0092(16)
C10 0.029(2) 0.0238(19) 0.030(2) -0.0057(16) -0.0021(15) -0.0065(16)
C11 0.054(3) 0.024(2) 0.031(2) -0.0031(17) -0.0016(18) -0.0082(18)
C12 0.050(3) 0.026(2) 0.036(2) -0.0098(18) 0.0041(18) -0.0071(18)
C13 0.035(2) 0.028(2) 0.031(2) -0.0102(17) 0.0026(16) -0.0103(17)
C14 0.029(2) 0.0242(19) 0.027(2) -0.0045(16) 0.0012(15) -0.0081(16)
C15 0.027(2) 0.0251(19) 0.028(2) -0.0048(16) 0.0017(15) -0.0075(15)
C16 0.033(2) 0.029(2) 0.029(2) -0.0062(17) -0.0014(16) -0.0054(16)
C17 0.035(2) 0.033(2) 0.027(2) -0.0095(17) 0.0029(16) -0.0092(17)
C18 0.036(2) 0.032(2) 0.031(2) -0.0105(17) 0.0032(16) -0.0093(17)
C19 0.054(3) 0.031(2) 0.037(2) -0.0144(18) 0.0047(18) -0.0136(19)
C20 0.056(3) 0.043(2) 0.039(2) -0.022(2) 0.0032(19) -0.016(2)
C21 0.054(3) 0.050(3) 0.032(2) -0.016(2) -0.0020(18) -0.013(2)
C22 0.044(2) 0.039(2) 0.029(2) -0.0056(18) -0.0029(17) -0.0078(18)
C23 0.035(2) 0.030(2) 0.027(2) -0.0008(17) -0.0037(16) -0.0055(17)
C24 0.048(3) 0.043(2) 0.030(2) -0.0086(19) -0.0009(18) -0.0116(19)
C25 0.060(3) 0.048(3) 0.029(2) 0.004(2) 0.0036(19) -0.016(2)
C26 0.064(3) 0.040(2) 0.035(2) 0.005(2) 0.000(2) -0.018(2)
C27 0.060(3) 0.029(2) 0.039(2) -0.0007(19) -0.002(2) -0.008(2)
C28 0.041(2) 0.030(2) 0.029(2) -0.0032(17) -0.0056(17) -0.0096(17)
C29 0.032(2) 0.028(2) 0.031(2) -0.0037(17) -0.0049(16) -0.0075(16)
C30 0.030(2) 0.029(2) 0.026(2) -0.0022(16) -0.0030(15) -0.0090(16)
C31 0.028(2) 0.0242(19) 0.0267(19) -0.0053(16) -0.0025(15) -0.0070(15)
C32 0.038(2) 0.0238(19) 0.029(2) -0.0052(16) 0.0001(16) -0.0077(16)
C33 0.045(2) 0.027(2) 0.039(2) -0.0115(18) 0.0008(18) -0.0039(17)
C34 0.051(3) 0.027(2) 0.035(2) -0.0036(18) -0.0027(18) -0.0077(18)
C35 0.035(2) 0.028(2) 0.030(2) -0.0093(17) 0.0047(16) -0.0087(16)
C36 0.030(2) 0.030(2) 0.026(2) -0.0067(16) 0.0054(15) -0.0113(16)
C37 0.036(2) 0.031(2) 0.029(2) -0.0060(17) 0.0004(16) -0.0118(17)
C38 0.049(3) 0.046(2) 0.025(2) -0.0124(19) 0.0025(17) -0.016(2)
C39 0.060(3) 0.030(2) 0.039(2) -0.0177(19) 0.0080(19) -0.013(2)
C40 0.059(3) 0.027(2) 0.032(2) -0.0054(18) 0.0029(19) -0.0089(19)
F1 0.128(2) 0.0243(12) 0.0439(15) -0.0040(11) 0.0071(14) 0.0004(13)
F2 0.118(2) 0.0309(13) 0.0398(14) 0.0079(11) 0.0001(14) -0.0161(13)
F3 0.0767(17) 0.0527(14) 0.0262(12) -0.0010(10) 0.0067(11) -0.0242(12)
F4 0.0783(18) 0.0552(15) 0.0303(13) -0.0183(11) -0.0049(11) -0.0188(12)
F5 0.119(2) 0.0440(15) 0.0479(15) -0.0275(12) -0.0024(14) -0.0116(14)
F6 0.131(2) 0.0261(13) 0.0426(15) -0.0132(11) -0.0094(14) 0.0019(13)

loop_
_atom_type_symbol
_atom_type_description
_atom_type_scat_dispersion_real
_atom_type_scat_dispersion_imag
_atom_type_scat_source
C C 0.0033 0.0016 'International Tables Vol C Tables 4.2.6.8 and 6.1.1.4'
F F 0.0171 0.0103 'International Tables Vol C Tables 4.2.6.8 and 6.1.1.4'
H H 0.0000 0.0000 'International Tables Vol C Tables 4.2.6.8 and 6.1.1.4'

loop_
_geom_angle_atom_site_label_1
_geom_angle_atom_site_label_2
_geom_angle_atom_site_label_3
_geom_angle
_geom_angle_site_symmetry_1
_geom_angle_site_symmetry_3
F1 C1 C2 115.1(3) . .
F1 C1 C6 121.2(3) . .
C2 C1 C6 123.7(4) . .
F2 C2 C1 120.0(4) . .
F2 C2 C3 120.8(3) . .
C1 C2 C3 119.1(3) . .
F3 C3 C4 121.3(4) . .
F3 C3 C2 118.4(3) . .
C4 C3 C2 120.4(4) . .
C3 C4 C5 121.4(4) . .
C3 C4 H4 119.3 . .
C5 C4 H4 119.3 . .
C4 C5 C6 119.2(3) . .
C4 C5 C10 121.6(3) . .
C6 C5 C10 119.1(3) . .
C1 C6 C5 115.6(3) . .
C1 C6 C7 123.8(3) . .
C5 C6 C7 120.2(3) . .
C11 C7 C8 118.3(3) . .
C11 C7 C6 123.1(3) . .
C8 C7 C6 118.4(3) . .
C7 C8 C14 119.4(3) . .
C7 C8 C9 121.1(3) . .
C14 C8 C9 119.5(3) . .
C10 C9 C31 120.6(3) . .
C10 C9 C8 119.6(3) . .
C31 C9 C8 119.9(3) . .
C9 C10 C36 118.9(3) . .
C9 C10 C5 119.5(3) . .
C36 C10 C5 121.6(3) . .
C12 C11 C7 121.5(3) . .
C12 C11 H11 119.2 . .
C7 C11 H11 119.2 . .
C11 C12 C13 122.3(3) . .
C11 C12 H12 118.9 . .
C13 C12 H12 118.9 . .
C14 C13 C12 117.7(3) . .
C14 C13 C18 119.6(3) . .
C12 C13 C18 122.8(3) . .
C13 C14 C8 120.1(3) . .
C13 C14 C15 119.6(3) . .
C8 C14 C15 120.2(3) . .
C16 C15 C30 120.4(3) . .
C16 C15 C14 120.1(3) . .
C30 C15 C14 119.5(3) . .
C15 C16 C17 119.0(3) . .
C15 C16 C23 118.8(3) . .
C17 C16 C23 122.2(3) . .
C22 C17 C18 117.4(3) . .
C22 C17 C16 123.4(3) . .
C18 C17 C16 119.0(3) . .
C19 C18 C17 118.6(3) . .
C19 C18 C13 121.8(3) . .
C17 C18 C13 119.5(3) . .
C20 C19 C18 122.5(3) . .
C20 C19 H19 118.8 . .
C18 C19 H19 118.8 . .
C19 C20 C21 118.8(4) . .
C19 C20 H20 120.6 . .
C21 C20 H20 120.6 . .
C22 C21 C20 120.5(4) . .
C22 C21 H21 119.8 . .
C20 C21 H21 119.8 . .
C21 C22 C17 122.0(3) . .
C21 C22 H22 119.0 . .
C17 C22 H22 119.0 . .
C28 C23 C24 117.5(3) . .
C28 C23 C16 119.2(3) . .
C24 C23 C16 123.2(3) . .
C25 C24 C23 121.8(4) . .
C25 C24 H24 119.1 . .
C23 C24 H24 119.1 . .
C24 C25 C26 119.9(4) . .
C24 C25 H25 120.0 . .
C26 C25 H25 120.0 . .
C27 C26 C25 119.8(4) . .
C27 C26 H26 120.1 . .
C25 C26 H26 120.1 . .
C26 C27 C28 122.0(4) . .
C26 C27 H27 119.0 . .
C28 C27 H27 119.0 . .
C27 C28 C23 118.6(3) . .
C27 C28 C29 122.4(3) . .
C23 C28 C29 118.9(3) . .
C30 C29 C34 118.5(3) . .
C30 C29 C28 120.0(3) . .
C34 C29 C28 121.5(3) . .
C29 C30 C31 120.0(3) . .
C29 C30 C15 119.4(3) . .
C31 C30 C15 120.6(3) . .
C32 C31 C30 119.9(3) . .
C32 C31 C9 120.2(3) . .
C30 C31 C9 119.9(3) . .
C33 C32 C31 118.1(3) . .
C33 C32 C35 122.5(3) . .
C31 C32 C35 119.2(3) . .
C34 C33 C32 121.5(3) . .
C34 C33 H33 119.2 . .
C32 C33 H33 119.2 . .
C33 C34 C29 121.5(3) . .
C33 C34 H34 119.2 . .
C29 C34 H34 119.2 . .
C40 C35 C36 116.0(3) . .
C40 C35 C32 124.0(3) . .
C36 C35 C32 119.6(3) . .
C37 C36 C35 118.7(3) . .
C37 C36 C10 121.8(3) . .
C35 C36 C10 119.4(3) . .
C38 C37 C36 121.5(3) . .
C38 C37 H37 119.2 . .
C36 C37 H37 119.2 . .
F4 C38 C37 120.8(3) . .
F4 C38 C39 118.7(3) . .
C37 C38 C39 120.5(3) . .
F5 C39 C40 120.4(3) . .
F5 C39 C38 120.2(3) . .
C40 C39 C38 119.4(3) . .
F6 C40 C39 114.7(3) . .
F6 C40 C35 121.9(3) . .
C39 C40 C35 123.5(3) . .

loop_
_geom_bond_atom_site_label_1
_geom_bond_atom_site_label_2
_geom_bond_distance
_geom_bond_site_symmetry_2
C1 F1 1.358(4) .
C1 C2 1.365(5) .
C1 C6 1.410(5) .
C2 F2 1.344(4) .
C2 C3 1.379(5) .
C3 F3 1.343(4) .
C3 C4 1.355(5) .
C4 C5 1.411(5) .
C4 H4 0.9300 .
C5 C6 1.423(5) .
C5 C10 1.456(4) .
C6 C7 1.454(4) .
C7 C11 1.409(4) .
C7 C8 1.410(4) .
C8 C14 1.439(4) .
C8 C9 1.453(5) .
C9 C10 1.400(4) .
C9 C31 1.441(4) .
C10 C36 1.456(4) .
C11 C12 1.350(4) .
C11 H11 0.9300 .
C12 C13 1.407(5) .
C12 H12 0.9300 .
C13 C14 1.407(4) .
C13 C18 1.453(4) .
C14 C15 1.444(4) .
C15 C16 1.403(4) .
C15 C30 1.439(5) .
C16 C17 1.458(5) .
C16 C23 1.456(4) .
C17 C22 1.411(4) .
C17 C18 1.419(4) .
C18 C19 1.403(5) .
C19 C20 1.372(5) .
C19 H19 0.9300 .
C20 C21 1.388(5) .
C20 H20 0.9300 .
C21 C22 1.368(5) .
C21 H21 0.9300 .
C22 H22 0.9300 .
C23 C28 1.416(5) .
C23 C24 1.420(5) .
C24 C25 1.368(5) .
C24 H24 0.9300 .
C25 C26 1.391(5) .
C25 H25 0.9300 .
C26 C27 1.361(5) .
C26 H26 0.9300 .
C27 C28 1.410(5) .
C27 H27 0.9300 .
C28 C29 1.459(5) .
C29 C30 1.403(4) .
C29 C34 1.409(5) .
C30 C31 1.431(4) .
C31 C32 1.413(4) .
C32 C33 1.411(5) .
C32 C35 1.451(4) .
C33 C34 1.362(5) .
C33 H33 0.9300 .
C34 H34 0.9300 .
C35 C40 1.403(5) .
C35 C36 1.426(4) .
C36 C37 1.415(4) .
C37 C38 1.349(5) .
C37 H37 0.9300 .
C38 F4 1.350(4) .
C38 C39 1.372(5) .
C39 F5 1.350(4) .
C39 C40 1.362(5) .
C40 F6 1.355(4) .

loop_
_geom_torsion_atom_site_label_1
_geom_torsion_atom_site_label_2
_geom_torsion_atom_site_label_3
_geom_torsion_atom_site_label_4
_geom_torsion
_geom_torsion_site_symmetry_1
_geom_torsion_site_symmetry_2
_geom_torsion_site_symmetry_3
_geom_torsion_site_symmetry_4
F1 C1 C2 F2 -0.1(6) . . . .
C6 C1 C2 F2 178.8(3) . . . .
F1 C1 C2 C3 -178.1(3) . . . .
C6 C1 C2 C3 0.9(6) . . . .
F2 C2 C3 F3 -2.6(6) . . . .
C1 C2 C3 F3 175.3(3) . . . .
F2 C2 C3 C4 179.3(3) . . . .
C1 C2 C3 C4 -2.8(6) . . . .
F3 C3 C4 C5 -179.4(3) . . . .
C2 C3 C4 C5 -1.3(6) . . . .
C3 C4 C5 C6 7.4(5) . . . .
C3 C4 C5 C10 -176.4(3) . . . .
F1 C1 C6 C5 -176.1(3) . . . .
C2 C1 C6 C5 5.0(6) . . . .
F1 C1 C6 C7 10.3(6) . . . .
C2 C1 C6 C7 -168.6(4) . . . .
C4 C5 C6 C1 -8.8(5) . . . .
C10 C5 C6 C1 174.9(3) . . . .
C4 C5 C6 C7 164.9(3) . . . .
C10 C5 C6 C7 -11.4(5) . . . .
C1 C6 C7 C11 -3.3(6) . . . .
C5 C6 C7 C11 -176.5(3) . . . .
C1 C6 C7 C8 171.8(3) . . . .
C5 C6 C7 C8 -1.4(5) . . . .
C11 C7 C8 C14 3.5(5) . . . .
C6 C7 C8 C14 -171.8(3) . . . .
C11 C7 C8 C9 -175.4(3) . . . .
C6 C7 C8 C9 9.2(5) . . . .
C7 C8 C9 C10 -3.9(5) . . . .
C14 C8 C9 C10 177.1(3) . . . .
C7 C8 C9 C31 176.5(3) . . . .
C14 C8 C9 C31 -2.4(5) . . . .
C31 C9 C10 C36 -9.8(5) . . . .
C8 C9 C10 C36 170.7(3) . . . .
C31 C9 C10 C5 170.4(3) . . . .
C8 C9 C10 C5 -9.1(5) . . . .
C4 C5 C10 C9 -159.5(3) . . . .
C6 C5 C10 C9 16.7(5) . . . .
C4 C5 C10 C36 20.7(5) . . . .
C6 C5 C10 C36 -163.1(3) . . . .
C8 C7 C11 C12 -6.7(6) . . . .
C6 C7 C11 C12 168.4(3) . . . .
C7 C11 C12 C13 1.9(6) . . . .
C11 C12 C13 C14 6.0(6) . . . .
C11 C12 C13 C18 -172.7(4) . . . .
C12 C13 C14 C8 -8.9(5) . . . .
C18 C13 C14 C8 169.8(3) . . . .
C12 C13 C14 C15 168.9(3) . . . .
C18 C13 C14 C15 -12.4(5) . . . .
C7 C8 C14 C13 4.3(5) . . . .
C9 C8 C14 C13 -176.8(3) . . . .
C7 C8 C14 C15 -173.5(3) . . . .
C9 C8 C14 C15 5.5(5) . . . .
C13 C14 C15 C16 -1.0(5) . . . .
C8 C14 C15 C16 176.7(3) . . . .
C13 C14 C15 C30 179.1(3) . . . .
C8 C14 C15 C30 -3.1(5) . . . .
C30 C15 C16 C17 -164.3(3) . . . .
C14 C15 C16 C17 15.9(5) . . . .
C30 C15 C16 C23 15.0(5) . . . .
C14 C15 C16 C23 -164.8(3) . . . .
C15 C16 C17 C22 158.0(3) . . . .
C23 C16 C17 C22 -21.3(5) . . . .
C15 C16 C17 C18 -17.3(5) . . . .
C23 C16 C17 C18 163.4(3) . . . .
C22 C17 C18 C19 5.1(5) . . . .
C16 C17 C18 C19 -179.4(3) . . . .
C22 C17 C18 C13 -171.5(3) . . . .
C16 C17 C18 C13 4.0(5) . . . .
C14 C13 C18 C19 -165.7(3) . . . .
C12 C13 C18 C19 12.9(5) . . . .
C14 C13 C18 C17 10.8(5) . . . .
C12 C13 C18 C17 -170.6(3) . . . .
C17 C18 C19 C20 -2.3(6) . . . .
C13 C18 C19 C20 174.3(3) . . . .
C18 C19 C20 C21 -1.7(6) . . . .
C19 C20 C21 C22 2.8(6) . . . .
C20 C21 C22 C17 0.2(6) . . . .
C18 C17 C22 C21 -4.2(5) . . . .
C16 C17 C22 C21 -179.5(4) . . . .
C15 C16 C23 C28 -18.6(5) . . . .
C17 C16 C23 C28 160.7(3) . . . .
C15 C16 C23 C24 157.8(3) . . . .
C17 C16 C23 C24 -22.9(5) . . . .
C28 C23 C24 C25 -6.5(5) . . . .
C16 C23 C24 C25 177.0(4) . . . .
C23 C24 C25 C26 1.3(6) . . . .
C24 C25 C26 C27 3.2(6) . . . .
C25 C26 C27 C28 -2.3(6) . . . .
C26 C27 C28 C23 -3.1(6) . . . .
C26 C27 C28 C29 174.3(4) . . . .
C24 C23 C28 C27 7.3(5) . . . .
C16 C23 C28 C27 -176.1(3) . . . .
C24 C23 C28 C29 -170.3(3) . . . .
C16 C23 C28 C29 6.4(5) . . . .
C27 C28 C29 C30 -167.8(3) . . . .
C23 C28 C29 C30 9.6(5) . . . .
C27 C28 C29 C34 9.3(5) . . . .
C23 C28 C29 C34 -173.2(3) . . . .
C34 C29 C30 C31 -7.5(5) . . . .
C28 C29 C30 C31 169.8(3) . . . .
C34 C29 C30 C15 169.3(3) . . . .
C28 C29 C30 C15 -13.4(5) . . . .
C16 C15 C30 C29 0.9(5) . . . .
C14 C15 C30 C29 -179.2(3) . . . .
C16 C15 C30 C31 177.7(3) . . . .
C14 C15 C30 C31 -2.4(5) . . . .
C29 C30 C31 C32 2.8(5) . . . .
C15 C30 C31 C32 -174.0(3) . . . .
C29 C30 C31 C9 -177.7(3) . . . .
C15 C30 C31 C9 5.5(5) . . . .
C10 C9 C31 C32 -3.1(5) . . . .
C8 C9 C31 C32 176.4(3) . . . .
C10 C9 C31 C30 177.4(3) . . . .
C8 C9 C31 C30 -3.1(5) . . . .
C30 C31 C32 C33 4.1(5) . . . .
C9 C31 C32 C33 -175.4(3) . . . .
C30 C31 C32 C35 -170.9(3) . . . .
C9 C31 C32 C35 9.7(5) . . . .
C31 C32 C33 C34 -6.3(5) . . . .
C35 C32 C33 C34 168.4(3) . . . .
C32 C33 C34 C29 1.6(6) . . . .
C30 C29 C34 C33 5.4(5) . . . .
C28 C29 C34 C33 -171.8(3) . . . .
C33 C32 C35 C40 -4.9(6) . . . .
C31 C32 C35 C40 169.8(3) . . . .
C33 C32 C35 C36 -177.9(3) . . . .
C31 C32 C35 C36 -3.2(5) . . . .
C40 C35 C36 C37 -7.7(5) . . . .
C32 C35 C36 C37 165.9(3) . . . .
C40 C35 C36 C10 176.9(3) . . . .
C32 C35 C36 C10 -9.5(5) . . . .
C9 C10 C36 C37 -159.2(3) . . . .
C5 C10 C36 C37 20.6(5) . . . .
C9 C10 C36 C35 16.0(5) . . . .
C5 C10 C36 C35 -164.1(3) . . . .
C35 C36 C37 C38 6.6(5) . . . .
C10 C36 C37 C38 -178.1(3) . . . .
C36 C37 C38 F4 -179.3(3) . . . .
C36 C37 C38 C39 -1.4(6) . . . .
F4 C38 C39 F5 -2.0(6) . . . .
C37 C38 C39 F5 -180.0(3) . . . .
F4 C38 C39 C40 175.5(3) . . . .
C37 C38 C39 C40 -2.4(6) . . . .
F5 C39 C40 F6 -0.7(6) . . . .
C38 C39 C40 F6 -178.3(4) . . . .
F5 C39 C40 C35 178.5(4) . . . .
C38 C39 C40 C35 0.9(6) . . . .
C36 C35 C40 F6 -176.7(3) . . . .
C32 C35 C40 F6 10.0(6) . . . .
C36 C35 C40 C39 4.2(6) . . . .
C32 C35 C40 C39 -169.1(4) . . . .
